data_4061496
loop_
_publ_author_name
'Tredget, Cara S.'
'Lawrence, Sally C.'
'Ward, Benjamin D.'
'Howe, Robert G.'
'Cowley, Andrew R.'
'Mountford, Philip'

_publ_section_title
;
A Family of Scandium and Yttrium Tris((trimethylsilyl)methyl) 
Complexes with Neutral N~3~ Donor Ligands
;
_journal_issue 13
_journal_name_full Organometallics
_journal_page_first 3136
_journal_page_last 3148
_journal_paper_doi 10.1021/om050209r
_journal_volume 24
_journal_year 2005
_chemical_formula_moiety ' C37 H54 N3 O3 Sc1 , (C6H6)'
_chemical_formula_sum 'C43 H60 N3 O3 Sc'
_chemical_formula_weight 711.93
_space_group_IT_number 14
_symmetry_cell_setting monoclinic
_symmetry_space_group_name_Hall '-P 2ybc'
_symmetry_space_group_name_H-M 'P 1 21/c 1'
_cell_angle_alpha 90.00
_cell_angle_beta 90.670(3)
_cell_angle_gamma 90.00
_cell_formula_units_Z 4
_cell_length_a 13.3324(5)
_cell_length_b 14.1401(7)
_cell_length_c 21.400(1)
_cell_measurement_temperature 150
_cell_volume 4034.0(9)
_diffrn_ambient_temperature 150
_exptl_crystal_density_diffrn 1.17
_refine_ls_R_factor_obs 0.0658
_refine_ls_wR_factor_obs 0.0636
_cod_depositor_comments
;
The following automatic conversions were performed:
'_symmetry_cell_setting' value 'Monoclinic' changed to 'monoclinic'
according to '/home/saulius/struct/CIF-dictionaries/cif_core.dic'
dictionary named 'cif_core.dic' version 2.4.1 from 2010-06-29.

Automatic conversion script
Id: cif_fix_enum 1527 2010-12-29 10:47:43Z saulius 
;
_cod_original_sg_symbol_H-M 'P 21/c'
_cod_original_formula_sum 'C43 H60 N3 O3 Sc1'
_cod_database_code 4061496

loop_
_symmetry_equiv_pos_as_xyz
x,y,z
-x,-y,-z
-x,y+1/2,-z+1/2
x,-y+1/2,z+1/2

loop_
_atom_site_aniso_label
_atom_site_aniso_U_11
_atom_site_aniso_U_22
_atom_site_aniso_U_33
_atom_site_aniso_U_23
_atom_site_aniso_U_13
_atom_site_aniso_U_12
Sc1 0.0341(7) 0.0305(7) 0.0190(6) -0.0006(6) 0.0015(5) -0.0040(7)
N1 0.050(4) 0.030(3) 0.018(3) -0.004(2) 0.001(2) -0.011(3)
N4 0.044(4) 0.040(4) 0.035(3) 0.005(3) -0.004(3) 0.006(3)
N7 0.046(4) 0.031(3) 0.025(3) 0.002(3) 0.006(3) -0.009(3)
O1 0.046(3) 0.036(3) 0.021(2) -0.002(2) 0.004(2) -0.011(2)
O2 0.065(3) 0.053(3) 0.020(3) -0.006(2) 0.000(2) -0.006(3)
O3 0.049(3) 0.040(3) 0.036(3) 0.003(2) 0.001(2) 0.002(3)
C2 0.072(6) 0.039(5) 0.048(5) 0.009(4) 0.022(4) 0.004(5)
C3 0.048(5) 0.070(6) 0.069(6) -0.011(5) 0.006(5) 0.018(5)
C5 0.073(7) 0.038(5) 0.078(6) 0.021(4) -0.019(5) 0.001(5)
C6 0.069(6) 0.050(5) 0.065(5) 0.025(4) 0.018(5) -0.002(5)
C8 0.058(5) 0.066(6) 0.038(5) -0.009(4) 0.003(4) -0.027(4)
C9 0.069(6) 0.052(5) 0.032(4) 0.002(4) -0.001(4) -0.031(5)
C11 0.049(5) 0.040(4) 0.016(3) -0.004(3) -0.002(3) -0.015(4)
C12 0.044(4) 0.024(4) 0.020(4) 0.006(3) -0.000(3) -0.009(3)
C13 0.045(5) 0.028(4) 0.025(4) -0.003(3) -0.000(3) 0.002(4)
C14 0.041(4) 0.021(4) 0.024(4) 0.003(3) 0.002(3) -0.001(3)
C15 0.037(4) 0.024(4) 0.031(4) -0.000(3) 0.002(3) -0.003(3)
C16 0.034(4) 0.028(4) 0.023(4) 0.000(3) 0.005(3) 0.002(3)
C17 0.041(4) 0.024(4) 0.020(4) 0.003(3) 0.005(3) 0.005(3)
C18 0.041(4) 0.030(4) 0.026(4) 0.005(3) 0.008(3) 0.006(4)
C19 0.075(6) 0.043(5) 0.052(5) 0.001(4) 0.030(4) 0.008(5)
C20 0.062(5) 0.051(5) 0.028(4) 0.002(4) 0.007(4) -0.009(4)
C21 0.044(5) 0.053(5) 0.033(4) 0.002(3) 0.009(3) 0.003(4)
C22 0.028(4) 0.033(4) 0.027(4) -0.006(3) 0.001(3) -0.000(3)
C23 0.047(5) 0.061(5) 0.036(4) -0.011(4) -0.001(4) -0.016(4)
C24 0.046(5) 0.044(5) 0.031(4) -0.012(3) -0.002(3) 0.000(4)
C25 0.053(5) 0.040(4) 0.034(4) -0.001(3) -0.008(4) -0.006(4)
C26 0.047(5) 0.028(4) 0.020(4) 0.005(3) -0.003(3) -0.001(4)
C27 0.045(4) 0.030(4) 0.025(4) -0.003(3) -0.001(3) -0.009(4)
C28 0.048(5) 0.035(4) 0.028(4) 0.003(3) 0.012(3) 0.005(4)
C29 0.056(5) 0.035(4) 0.021(4) -0.000(3) -0.001(4) -0.003(4)
C30 0.045(5) 0.049(5) 0.036(4) -0.003(4) -0.003(4) -0.008(4)
C31 0.048(5) 0.048(5) 0.033(4) 0.006(4) 0.005(4) -0.010(4)
C32 0.085(6) 0.055(5) 0.040(5) -0.018(4) -0.012(4) 0.009(5)
C33 0.045(5) 0.019(4) 0.022(3) -0.003(3) -0.004(3) -0.001(4)
C34 0.035(5) 0.025(4) 0.046(4) -0.001(3) 0.008(3) -0.002(4)
C35 0.041(5) 0.038(5) 0.059(5) -0.008(4) -0.004(4) 0.006(4)
C36 0.061(6) 0.024(4) 0.034(4) -0.004(3) -0.006(4) 0.008(4)
C37 0.067(6) 0.028(4) 0.031(4) 0.004(3) 0.003(4) -0.002(4)
C38 0.044(5) 0.039(5) 0.028(4) -0.001(4) -0.005(3) -0.004(4)
C39 0.086(7) 0.043(5) 0.062(5) 0.003(4) -0.019(5) 0.012(5)
C41 0.043(5) 0.067(6) 0.048(5) 0.016(4) -0.011(4) 0.001(4)
C71 0.050(5) 0.060(5) 0.040(4) 0.005(4) 0.013(4) -0.010(4)

loop_
_atom_site_label
_atom_site_fract_x
_atom_site_fract_y
_atom_site_fract_z
_atom_site_U_iso_or_equiv
_atom_site_occupancy
_atom_site_thermal_displace_type
Sc1 0.60372(9) 0.47445(9) 0.18761(5) 0.0279 1.0000 Uani
N1 0.6139(4) 0.4040(4) 0.0876(2) 0.0326 1.0000 Uani
N4 0.7210(4) 0.3452(4) 0.1970(2) 0.0399 1.0000 Uani
N7 0.5078(4) 0.3346(4) 0.1937(2) 0.0339 1.0000 Uani
O1 0.7063(3) 0.5608(3) 0.1533(2) 0.0343 1.0000 Uani
O2 0.6085(4) 0.4912(3) 0.2780(2) 0.0458 1.0000 Uani
O3 0.4813(3) 0.5428(3) 0.1632(2) 0.0418 1.0000 Uani
C2 0.6973(6) 0.3383(5) 0.0810(3) 0.0527 1.0000 Uani
C3 0.7691(6) 0.3427(7) 0.1336(4) 0.0623 1.0000 Uani
C5 0.6712(7) 0.2566(5) 0.2123(4) 0.0632 1.0000 Uani
C6 0.5676(6) 0.2692(6) 0.2345(4) 0.0613 1.0000 Uani
C8 0.4874(6) 0.2947(6) 0.1313(3) 0.0538 1.0000 Uani
C9 0.5135(6) 0.3584(5) 0.0797(3) 0.0507 1.0000 Uani
C11 0.6226(5) 0.4828(5) 0.0420(3) 0.0349 1.0000 Uani
C12 0.7180(5) 0.5389(4) 0.0437(3) 0.0293 1.0000 Uani
C13 0.7682(5) 0.5558(4) -0.0124(3) 0.0326 1.0000 Uani
C14 0.8498(5) 0.6173(4) -0.0157(3) 0.0289 1.0000 Uani
C15 0.8774(5) 0.6620(4) 0.0399(3) 0.0305 1.0000 Uani
C16 0.8317(5) 0.6476(5) 0.0972(3) 0.0282 1.0000 Uani
C17 0.7513(5) 0.5826(4) 0.0994(3) 0.0282 1.0000 Uani
C18 0.9054(5) 0.6303(4) -0.0773(3) 0.0322 1.0000 Uani
C19 0.9662(6) 0.5427(5) -0.0908(3) 0.0565 1.0000 Uani
C20 0.8313(6) 0.6479(5) -0.1313(3) 0.0471 1.0000 Uani
C21 0.9754(5) 0.7149(5) -0.0744(3) 0.0431 1.0000 Uani
C22 0.8655(5) 0.7024(5) 0.1554(3) 0.0293 1.0000 Uani
C23 0.9505(5) 0.7724(5) 0.1423(3) 0.0481 1.0000 Uani
C24 0.7772(5) 0.7602(5) 0.1799(3) 0.0405 1.0000 Uani
C25 0.9027(5) 0.6361(5) 0.2070(3) 0.0425 1.0000 Uani
C26 0.6200(5) 0.5294(5) 0.3349(3) 0.0317 1.0000 Uani
C27 0.5427(5) 0.5289(5) 0.3779(3) 0.0333 1.0000 Uani
C28 0.5558(6) 0.5708(5) 0.4362(3) 0.0368 1.0000 Uani
C29 0.6453(6) 0.6121(5) 0.4546(3) 0.0374 1.0000 Uani
C30 0.7210(6) 0.6101(5) 0.4122(3) 0.0431 1.0000 Uani
C31 0.7112(6) 0.5721(5) 0.3532(3) 0.0427 1.0000 Uani
C32 0.6572(7) 0.6603(6) 0.5166(3) 0.0602 1.0000 Uani
C33 0.4246(5) 0.6112(4) 0.1394(3) 0.0287 1.0000 Uani
C34 0.3193(5) 0.6080(5) 0.1431(3) 0.0352 1.0000 Uani
C35 0.2613(6) 0.6791(5) 0.1187(3) 0.0458 1.0000 Uani
C36 0.3017(6) 0.7569(5) 0.0882(3) 0.0401 1.0000 Uani
C37 0.4046(6) 0.7598(5) 0.0845(3) 0.0420 1.0000 Uani
C38 0.4659(6) 0.6898(5) 0.1094(3) 0.0369 1.0000 Uani
C39 0.2357(7) 0.8329(6) 0.0616(4) 0.0638 1.0000 Uani
C41 0.7998(5) 0.3688(6) 0.2441(3) 0.0529 1.0000 Uani
C71 0.4122(5) 0.3536(6) 0.2257(3) 0.0499 1.0000 Uani
C100 0.7767(4) 0.4685(5) 0.6040(3) 0.102(1) 1.0000 Uiso
C101 0.7794(4) 0.4676(5) 0.6694(3) 0.102(1) 1.0000 Uiso
C102 0.8730(5) 0.4676(5) 0.6996(2) 0.102(1) 1.0000 Uiso
C103 0.9600(4) 0.4681(5) 0.6641(3) 0.102(1) 1.0000 Uiso
C104 0.9573(4) 0.4688(5) 0.5987(3) 0.102(1) 1.0000 Uiso
C105 0.8635(5) 0.4687(5) 0.5688(2) 0.102(1) 1.0000 Uiso
H21 0.7318 0.3529 0.0430 0.0722 1.0000 Uiso
H22 0.6704 0.2755 0.0784 0.0722 1.0000 Uiso
H31 0.8089 0.3988 0.1291 0.0887 1.0000 Uiso
H32 0.8118 0.2881 0.1320 0.0887 1.0000 Uiso
H51 0.7101 0.2258 0.2444 0.0801 1.0000 Uiso
H52 0.6687 0.2172 0.1758 0.0801 1.0000 Uiso
H61 0.5709 0.2961 0.2757 0.0786 1.0000 Uiso
H62 0.5345 0.2090 0.2362 0.0786 1.0000 Uiso
H81 0.5274 0.2385 0.1276 0.0683 1.0000 Uiso
H82 0.4177 0.2783 0.1278 0.0683 1.0000 Uiso
H91 0.4631 0.4067 0.0768 0.0691 1.0000 Uiso
H92 0.5143 0.3228 0.0415 0.0691 1.0000 Uiso
H111 0.5689 0.5261 0.0505 0.0469 1.0000 Uiso
H112 0.6141 0.4572 0.0007 0.0469 1.0000 Uiso
H131 0.7458 0.5233 -0.0494 0.0417 1.0000 Uiso
H151 0.9319 0.7063 0.0386 0.0429 1.0000 Uiso
H191 1.0028 0.5513 -0.1287 0.0678 1.0000 Uiso
H192 1.0123 0.5304 -0.0569 0.0678 1.0000 Uiso
H193 0.9212 0.4901 -0.0955 0.0678 1.0000 Uiso
H201 0.8658 0.6571 -0.1700 0.0585 1.0000 Uiso
H202 0.7919 0.7030 -0.1222 0.0585 1.0000 Uiso
H203 0.7882 0.5938 -0.1348 0.0585 1.0000 Uiso
H211 1.0103 0.7212 -0.1132 0.0522 1.0000 Uiso
H212 1.0231 0.7067 -0.0409 0.0522 1.0000 Uiso
H213 0.9363 0.7707 -0.0671 0.0522 1.0000 Uiso
H231 0.9697 0.8044 0.1801 0.0612 1.0000 Uiso
H232 1.0070 0.7382 0.1264 0.0612 1.0000 Uiso
H233 0.9284 0.8179 0.1118 0.0612 1.0000 Uiso
H241 0.7971 0.7951 0.2164 0.0574 1.0000 Uiso
H242 0.7553 0.8033 0.1479 0.0574 1.0000 Uiso
H243 0.7233 0.7182 0.1901 0.0574 1.0000 Uiso
H251 0.9241 0.6724 0.2426 0.0613 1.0000 Uiso
H252 0.9579 0.5992 0.1920 0.0613 1.0000 Uiso
H253 0.8490 0.5947 0.2188 0.0613 1.0000 Uiso
H271 0.4796 0.5001 0.3670 0.0396 1.0000 Uiso
H281 0.5011 0.5702 0.4649 0.0487 1.0000 Uiso
H301 0.7846 0.6366 0.4244 0.0600 1.0000 Uiso
H311 0.7654 0.5744 0.3241 0.0580 1.0000 Uiso
H321 0.7239 0.6850 0.5210 0.0746 1.0000 Uiso
H322 0.6097 0.7111 0.5193 0.0746 1.0000 Uiso
H323 0.6450 0.6154 0.5493 0.0746 1.0000 Uiso
H341 0.2889 0.5547 0.1631 0.0477 1.0000 Uiso
H351 0.1897 0.6757 0.1228 0.0575 1.0000 Uiso
H371 0.4347 0.8134 0.0646 0.0531 1.0000 Uiso
H381 0.5374 0.6942 0.1055 0.0515 1.0000 Uiso
H391 0.2758 0.8807 0.0421 0.0820 1.0000 Uiso
H392 0.1977 0.8607 0.0947 0.0820 1.0000 Uiso
H393 0.1907 0.8058 0.0311 0.0820 1.0000 Uiso
H411 0.7710 0.3711 0.2850 0.0693 1.0000 Uiso
H412 0.8283 0.4293 0.2343 0.0693 1.0000 Uiso
H413 0.8513 0.3214 0.2433 0.0693 1.0000 Uiso
H711 0.3722 0.3950 0.2000 0.0682 1.0000 Uiso
H712 0.4250 0.3830 0.2654 0.0682 1.0000 Uiso
H713 0.3770 0.2952 0.2318 0.0682 1.0000 Uiso
H1001 0.7128 0.4689 0.5828 0.1316 1.0000 Uiso
H1011 0.7185 0.4669 0.6929 0.1316 1.0000 Uiso
H1021 0.8773 0.4674 0.7444 0.1316 1.0000 Uiso
H1031 1.0239 0.4679 0.6852 0.1316 1.0000 Uiso
H1041 1.0181 0.4693 0.5751 0.1316 1.0000 Uiso
H1051 0.8592 0.4688 0.5240 0.1316 1.0000 Uiso

loop_
_geom_bond_atom_site_label_1
_geom_bond_site_symmetry_1
_geom_bond_atom_site_label_2
_geom_bond_site_symmetry_2
_geom_bond_distance
_geom_bond_publ_flag
Sc1 . N1 . 2.367(5) yes
Sc1 . N4 . 2.411(6) yes
Sc1 . N7 . 2.360(5) yes
Sc1 . O1 . 1.981(4) yes
Sc1 . O2 . 1.949(4) yes
Sc1 . O3 . 1.963(5) yes
N1 . C2 . 1.457(9) yes
N1 . C9 . 1.494(9) yes
N1 . C11 . 1.486(8) yes
N4 . C3 . 1.509(9) yes
N4 . C5 . 1.458(9) yes
N4 . C41 . 1.485(8) yes
N7 . C6 . 1.496(9) yes
N7 . C8 . 1.472(8) yes
N7 . C71 . 1.478(8) yes
O1 . C17 . 1.342(7) yes
O2 . C26 . 1.340(7) yes
O3 . C33 . 1.325(7) yes
C2 . C3 . 1.47(1) yes
C5 . C6 . 1.48(1) yes
C8 . C9 . 1.47(1) yes
C11 . C12 . 1.499(9) yes
C12 . C13 . 1.401(9) yes
C12 . C17 . 1.409(8) yes
C13 . C14 . 1.396(9) yes
C14 . C15 . 1.393(9) yes
C14 . C18 . 1.530(9) yes
C15 . C16 . 1.392(9) yes
C16 . C17 . 1.413(9) yes
C16 . C22 . 1.531(8) yes
C18 . C19 . 1.510(9) yes
C18 . C20 . 1.533(9) yes
C18 . C21 . 1.517(9) yes
C22 . C23 . 1.533(9) yes
C22 . C24 . 1.530(9) yes
C22 . C25 . 1.526(9) yes
C26 . C27 . 1.389(9) yes
C26 . C31 . 1.409(9) yes
C27 . C28 . 1.390(9) yes
C28 . C29 . 1.381(9) yes
C29 . C30 . 1.37(1) yes
C29 . C32 . 1.499(9) yes
C30 . C31 . 1.376(9) yes
C33 . C34 . 1.407(9) yes
C33 . C38 . 1.399(9) yes
C34 . C35 . 1.368(9) yes
C35 . C36 . 1.39(1) yes
C36 . C37 . 1.38(1) yes
C36 . C39 . 1.50(1) yes
C37 . C38 . 1.39(1) yes
C100 . C101 . 1.39 yes
C100 . C105 . 1.39 yes
C101 . C102 . 1.39 yes
C102 . C103 . 1.39 yes
C103 . C104 . 1.39 yes
C104 . C105 . 1.39 yes
